data_7051962
loop_
_publ_author_name
'Basharat, Siama'
'Knapp, Caroline E.'
'Carmalt, Claire J.'
'Barnett, Sarah A.'
'Tocher, Derek A.'

_publ_section_title
;
 Synthesis and structures of gallium alkoxides
;
_journal_issue 9
_journal_name_full 'New Journal of Chemistry'
_journal_page_first 1513
_journal_paper_doi 10.1039/b801579a
_journal_volume 32
_journal_year 2008
_chemical_formula_moiety 'C10 H22 Cl4 Ga2 O4'
_chemical_formula_sum 'C10 H22 Cl4 Ga2 O4'
_chemical_formula_weight 487.52
_space_group_IT_number 14
_symmetry_cell_setting monoclinic
_symmetry_space_group_name_Hall '-P 2yn'
_symmetry_space_group_name_H-M 'P 1 21/n 1'
_atom_sites_solution_hydrogens 'those on methyl found from delta-F; others geometrically placed'
_atom_sites_solution_primary direct
_atom_sites_solution_secondary 'difference Fourier synthesis'
_audit_creation_method SHELXL-97
_cell_angle_alpha 90.00
_cell_angle_beta 113.648(2)
_cell_angle_gamma 90.00
_cell_formula_units_Z 2
_cell_length_a 8.4505(10)
_cell_length_b 13.7024(17)
_cell_length_c 8.6396(11)
_cell_measurement_reflns_used 5467
_cell_measurement_temperature 150(2)
_cell_measurement_theta_max 28.146
_cell_measurement_theta_min 2.899
_cell_volume 916.4(2)
_computing_cell_refinement 'Bruker SAINT'
_computing_data_collection 'Bruker SMART'
_computing_data_reduction 'Bruker SAINT'
_computing_molecular_graphics 'Bruker SHELXTL'
_computing_publication_material 'Bruker SHELXTL and local programs'
_computing_structure_refinement 'SHELXL-97 (Sheldrick, 1997)'
_computing_structure_solution 'SHELXS-97 (Sheldrick, 1990)'
_diffrn_ambient_temperature 150(2)
_diffrn_measured_fraction_theta_full 0.998
_diffrn_measured_fraction_theta_max 0.960
_diffrn_measurement_device_type 'Bruker SMART APEX diffractometer'
_diffrn_measurement_method '\w rotation with narrow frames'
_diffrn_radiation_monochromator graphite
_diffrn_radiation_source 'fine-focus sealed tube'
_diffrn_radiation_type MoK\a
_diffrn_radiation_wavelength 0.71073
_diffrn_reflns_av_R_equivalents 0.0000
_diffrn_reflns_av_sigmaI/netI 0.0218
_diffrn_reflns_limit_h_max 10
_diffrn_reflns_limit_h_min -11
_diffrn_reflns_limit_k_max 18
_diffrn_reflns_limit_k_min -18
_diffrn_reflns_limit_l_max 11
_diffrn_reflns_limit_l_min -11
_diffrn_reflns_number 13241
_diffrn_reflns_theta_full 26.00
_diffrn_reflns_theta_max 28.24
_diffrn_reflns_theta_min 2.85
_diffrn_standards_decay_% 0
_diffrn_standards_number 0
_exptl_absorpt_coefficient_mu 3.529
_exptl_absorpt_correction_T_max 1.0000
_exptl_absorpt_correction_T_min 0.5638
_exptl_absorpt_correction_type multi-scan
_exptl_absorpt_process_details 'TWINABS v1.02'
_exptl_crystal_colour Colourless
_exptl_crystal_density_diffrn 1.767
_exptl_crystal_density_method 'not measured'
_exptl_crystal_description Block
_exptl_crystal_F_000 488
_exptl_crystal_size_max 0.46
_exptl_crystal_size_mid 0.37
_exptl_crystal_size_min 0.27
_refine_diff_density_max 1.119
_refine_diff_density_min -0.495
_refine_diff_density_rms 0.095
_refine_ls_extinction_method none
_refine_ls_goodness_of_fit_ref 1.062
_refine_ls_hydrogen_treatment 'methyl groups treated as rigid rotor model; others riding '
_refine_ls_matrix_type full
_refine_ls_number_parameters 95
_refine_ls_number_reflns 2584
_refine_ls_number_restraints 0
_refine_ls_restrained_S_all 1.062
_refine_ls_R_factor_all 0.0325
_refine_ls_R_factor_gt 0.0294
_refine_ls_shift/su_max 0.001
_refine_ls_shift/su_mean 0.000
_refine_ls_structure_factor_coef Fsqd
_refine_ls_weighting_details 'calc w=1/[\s^2^(Fo^2^)+(0.0524P)^2^+0.3226P] where P=(Fo^2^+2Fc^2^)/3'
_refine_ls_weighting_scheme calc
_refine_ls_wR_factor_gt 0.0818
_refine_ls_wR_factor_ref 0.0829
_reflns_number_gt 2353
_reflns_number_total 4429
_reflns_threshold_expression I>2\s(I)
_cod_data_source_file b801579a.txt
_cod_data_source_block STR0492
_cod_depositor_comments
;
The following automatic conversions were performed:
'_symmetry_cell_setting' value 'Monoclinic' changed to 'monoclinic'
according to '/home/saulius/struct/CIF-dictionaries/cif_core.dic'
dictionary named 'cif_core.dic' version 2.4.1 from 2010-06-29.

Automatic conversion script
Id: cif_fix_enum 1527 2010-12-29 10:47:43Z saulius 

The following automatic conversions were performed:

'_atom_sites_solution_primary' value 'direct methods' was changed to
'direct'.

Automatic conversion script
Id: cif_fix_values 6452 2018-10-05 10:23:21Z andrius 
;
_cod_original_sg_symbol_H-M P2(1)/n
_cod_database_code 7051962

loop_
_symmetry_equiv_pos_as_xyz
'x, y, z'
'-x+1/2, y+1/2, -z+1/2'
'-x, -y, -z'
'x-1/2, -y-1/2, z-1/2'

loop_
_atom_site_label
_atom_site_type_symbol
_atom_site_fract_x
_atom_site_fract_y
_atom_site_fract_z
_atom_site_U_iso_or_equiv
_atom_site_adp_type
_atom_site_occupancy
_atom_site_symmetry_multiplicity
_atom_site_calc_flag
_atom_site_refinement_flags
_atom_site_disorder_assembly
_atom_site_disorder_group
Ga1 Ga 0.14859(4) 0.070690(19) 0.53382(4) 0.01628(10) Uani 1 1 d . . .
Cl1 Cl 0.18584(10) 0.12651(5) 0.31558(9) 0.02606(17) Uani 1 1 d . . .
Cl2 Cl 0.38003(9) 0.04621(5) 0.75867(9) 0.02673(17) Uani 1 1 d . . .
O1 O 0.1203(2) 0.21565(14) 0.6180(2) 0.0211(4) Uani 1 1 d . . .
O2 O -0.0709(3) 0.06363(12) 0.5419(3) 0.0180(4) Uani 1 1 d . . .
C1 C 0.2101(4) 0.2992(2) 0.5915(4) 0.0271(6) Uani 1 1 d . . .
H1A H 0.1519 0.3215 0.4744 0.041 Uiso 1 1 calc R . .
H1B H 0.3295 0.2812 0.6141 0.041 Uiso 1 1 calc R . .
H1C H 0.2098 0.3519 0.6682 0.041 Uiso 1 1 calc R . .
C2 C -0.0592(4) 0.2336(2) 0.5817(4) 0.0223(6) Uani 1 1 d . . .
H2A H -0.1237 0.2494 0.4606 0.027 Uiso 1 1 calc R . .
H2B H -0.0713 0.2886 0.6504 0.027 Uiso 1 1 calc R . .
C3 C -0.1259(4) 0.1396(2) 0.6269(4) 0.0204(6) Uani 1 1 d . . .
C4 C -0.0464(4) 0.1215(2) 0.8171(4) 0.0267(6) Uani 1 1 d . . .
H4A H -0.0950 0.0617 0.8424 0.040 Uiso 1 1 calc R . .
H4B H -0.0721 0.1768 0.8752 0.040 Uiso 1 1 calc R . .
H4C H 0.0791 0.1144 0.8559 0.040 Uiso 1 1 calc R . .
C5 C -0.3218(4) 0.1410(2) 0.5575(4) 0.0276(6) Uani 1 1 d . . .
H5A H -0.3689 0.1462 0.4340 0.041 Uiso 1 1 calc R . .
H5B H -0.3599 0.1971 0.6041 0.041 Uiso 1 1 calc R . .
H5C H -0.3630 0.0806 0.5895 0.041 Uiso 1 1 calc R . .

loop_
_atom_site_aniso_label
_atom_site_aniso_U_11
_atom_site_aniso_U_22
_atom_site_aniso_U_33
_atom_site_aniso_U_23
_atom_site_aniso_U_13
_atom_site_aniso_U_12
Ga1 0.01840(17) 0.01325(15) 0.01973(18) -0.00010(10) 0.01029(13) -0.00153(11)
Cl1 0.0370(4) 0.0205(3) 0.0284(4) 0.0024(3) 0.0213(3) -0.0026(3)
Cl2 0.0240(3) 0.0221(3) 0.0279(4) 0.0003(3) 0.0038(3) -0.0008(3)
O1 0.0238(10) 0.0138(9) 0.0291(11) -0.0007(7) 0.0142(9) -0.0028(7)
O2 0.0202(9) 0.0131(9) 0.0242(10) -0.0034(7) 0.0124(8) -0.0014(7)
C1 0.0349(16) 0.0149(13) 0.0375(17) -0.0009(12) 0.0208(14) -0.0061(12)
C2 0.0252(14) 0.0142(12) 0.0305(15) -0.0033(11) 0.0141(12) 0.0020(11)
C3 0.0243(14) 0.0174(13) 0.0256(14) -0.0037(11) 0.0162(12) 0.0008(11)
C4 0.0356(17) 0.0246(15) 0.0248(15) -0.0028(12) 0.0171(13) -0.0024(12)
C5 0.0240(14) 0.0247(15) 0.0395(18) -0.0051(13) 0.0183(14) 0.0001(12)

loop_
_atom_type_symbol
_atom_type_description
_atom_type_scat_dispersion_real
_atom_type_scat_dispersion_imag
_atom_type_scat_source
C C 0.0033 0.0016 'International Tables Vol C Tables 4.2.6.8 and 6.1.1.4'
H H 0.0000 0.0000 'International Tables Vol C Tables 4.2.6.8 and 6.1.1.4'
O O 0.0106 0.0060 'International Tables Vol C Tables 4.2.6.8 and 6.1.1.4'
Cl Cl 0.1484 0.1585 'International Tables Vol C Tables 4.2.6.8 and 6.1.1.4'
Ga Ga 0.2307 1.6083 'International Tables Vol C Tables 4.2.6.8 and 6.1.1.4'

loop_
_geom_angle_atom_site_label_1
_geom_angle_atom_site_label_2
_geom_angle_atom_site_label_3
_geom_angle
_geom_angle_site_symmetry_1
_geom_angle_site_symmetry_3
_geom_angle_publ_flag
O2 Ga1 O2 76.30(9) . 3_556 y
O2 Ga1 Cl2 120.54(7) . . y
O2 Ga1 Cl2 102.35(6) 3_556 . y
O2 Ga1 O1 77.98(7) . . y
O2 Ga1 O1 154.27(8) 3_556 . y
Cl2 Ga1 O1 91.29(6) . . y
O2 Ga1 Cl1 122.49(7) . . y
O2 Ga1 Cl1 100.69(6) 3_556 . y
Cl2 Ga1 Cl1 116.19(3) . . y
O1 Ga1 Cl1 92.44(5) . . y
C1 O1 C2 113.8(2) . . ?
C1 O1 Ga1 122.72(16) . . ?
C2 O1 Ga1 109.42(15) . . ?
C3 O2 Ga1 120.02(15) . . ?
C3 O2 Ga1 134.70(17) . 3_556 ?
Ga1 O2 Ga1 103.70(9) . 3_556 ?
O1 C1 H1A 109.5 . . ?
O1 C1 H1B 109.5 . . ?
H1A C1 H1B 109.5 . . ?
O1 C1 H1C 109.5 . . ?
H1A C1 H1C 109.5 . . ?
H1B C1 H1C 109.5 . . ?
O1 C2 C3 105.4(2) . . ?
O1 C2 H2A 110.7 . . ?
C3 C2 H2A 110.7 . . ?
O1 C2 H2B 110.7 . . ?
C3 C2 H2B 110.7 . . ?
H2A C2 H2B 108.8 . . ?
O2 C3 C5 109.2(2) . . ?
O2 C3 C2 104.5(2) . . ?
C5 C3 C2 110.3(2) . . ?
O2 C3 C4 109.6(2) . . ?
C5 C3 C4 111.5(2) . . ?
C2 C3 C4 111.5(2) . . ?
C3 C4 H4A 109.5 . . ?
C3 C4 H4B 109.5 . . ?
H4A C4 H4B 109.5 . . ?
C3 C4 H4C 109.5 . . ?
H4A C4 H4C 109.5 . . ?
H4B C4 H4C 109.5 . . ?
C3 C5 H5A 109.5 . . ?
C3 C5 H5B 109.5 . . ?
H5A C5 H5B 109.5 . . ?
C3 C5 H5C 109.5 . . ?
H5A C5 H5C 109.5 . . ?
H5B C5 H5C 109.5 . . ?

loop_
_geom_bond_atom_site_label_1
_geom_bond_atom_site_label_2
_geom_bond_distance
_geom_bond_site_symmetry_2
_geom_bond_publ_flag
Ga1 O2 1.886(2) . y
Ga1 O2 1.9753(17) 3_556 y
Ga1 Cl2 2.1595(8) . y
Ga1 O1 2.1613(19) . y
Ga1 Cl1 2.1715(8) . y
O1 C1 1.442(3) . ?
O1 C2 1.442(3) . ?
O2 C3 1.454(3) . ?
O2 Ga1 1.9753(17) 3_556 ?
C1 H1A 0.9800 . ?
C1 H1B 0.9800 . ?
C1 H1C 0.9800 . ?
C2 C3 1.519(4) . ?
C2 H2A 0.9900 . ?
C2 H2B 0.9900 . ?
C3 C5 1.517(4) . ?
C3 C4 1.526(4) . ?
C4 H4A 0.9800 . ?
C4 H4B 0.9800 . ?
C4 H4C 0.9800 . ?
C5 H5A 0.9800 . ?
C5 H5B 0.9800 . ?
C5 H5C 0.9800 . ?

loop_
_geom_torsion_atom_site_label_1
_geom_torsion_atom_site_label_2
_geom_torsion_atom_site_label_3
_geom_torsion_atom_site_label_4
_geom_torsion
_geom_torsion_site_symmetry_1
_geom_torsion_site_symmetry_2
_geom_torsion_site_symmetry_3
_geom_torsion_site_symmetry_4
_geom_torsion_publ_flag
O2 Ga1 O1 C1 -155.2(2) . . . . ?
O2 Ga1 O1 C1 -153.5(2) 3_556 . . . ?
Cl2 Ga1 O1 C1 83.8(2) . . . . ?
Cl1 Ga1 O1 C1 -32.4(2) . . . . ?
O2 Ga1 O1 C2 -17.79(16) . . . . ?
O2 Ga1 O1 C2 -16.1(3) 3_556 . . . ?
Cl2 Ga1 O1 C2 -138.78(16) . . . . ?
Cl1 Ga1 O1 C2 104.94(16) . . . . ?
O2 Ga1 O2 C3 167.7(2) 3_556 . . . ?
Cl2 Ga1 O2 C3 71.26(19) . . . . ?
O1 Ga1 O2 C3 -13.07(18) . . . . ?
Cl1 Ga1 O2 C3 -98.25(18) . . . . ?
O2 Ga1 O2 Ga1 0.0 3_556 . . 3_556 ?
Cl2 Ga1 O2 Ga1 -96.42(8) . . . 3_556 ?
O1 Ga1 O2 Ga1 179.26(10) . . . 3_556 ?
Cl1 Ga1 O2 Ga1 94.08(8) . . . 3_556 ?
C1 O1 C2 C3 -176.8(2) . . . . ?
Ga1 O1 C2 C3 41.7(2) . . . . ?
Ga1 O2 C3 C5 157.08(18) . . . . ?
Ga1 O2 C3 C5 -39.9(3) 3_556 . . . ?
Ga1 O2 C3 C2 39.1(3) . . . . ?
Ga1 O2 C3 C2 -157.85(19) 3_556 . . . ?
Ga1 O2 C3 C4 -80.5(2) . . . . ?
Ga1 O2 C3 C4 82.5(3) 3_556 . . . ?
O1 C2 C3 O2 -49.9(3) . . . . ?
O1 C2 C3 C5 -167.1(2) . . . . ?
O1 C2 C3 C4 68.4(3) . . . . ?
